data_7719174
loop_
_publ_author_name
'Beaufils, Alicia'
'Elia, Nicole'
'Reuge, Sabela'
'Albrecht, Martin'

_publ_section_title
;
 Ligand modification for the tuning of activity and selectivity in the
 chemoselective transfer hydrogenation of &#x3b1;,&#x3b2;-unsaturated
 carbonyls using EtOH as a hydrogen source.
;
_journal_issue 35
_journal_name_full 'Dalton transactions (Cambridge, England : 2003)'
_journal_page_first 13155
_journal_page_last 13165
_journal_paper_doi 10.1039/d5dt01348h
_journal_volume 54
_journal_year 2025
_chemical_formula_moiety 'C25 H30 N3 O3 Ru, F6 P'
_chemical_formula_sum 'C25 H30 F6 N3 O3 P Ru'
_chemical_formula_weight 666.56
_space_group_IT_number 2
_space_group_name_Hall '-P 1'
_space_group_name_H-M_alt 'P -1'
_symmetry_cell_setting triclinic
_symmetry_Int_Tables_number 2
_symmetry_space_group_name_Hall '-P 1'
_symmetry_space_group_name_H-M 'P -1'
_atom_sites_solution_hydrogens mixed
_atom_sites_solution_primary dual
_audit_creation_date 2024-10-17T11:10:44-00:00
_audit_update_record
;
2025-02-10 deposited with the CCDC.	2025-07-28 downloaded from the CCDC.
;
_cell_angle_alpha 81.6256(10)
_cell_angle_beta 80.8187(9)
_cell_angle_gamma 73.6818(9)
_cell_formula_units_Z 2
_cell_length_a 8.77993(9)
_cell_length_b 9.12402(11)
_cell_length_c 18.0299(2)
_cell_measurement_reflns_used 42736
_cell_measurement_temperature 173.00(10)
_cell_measurement_theta_max 80.32
_cell_measurement_theta_min 2.498
_cell_volume 1360.63(3)
_computing_cell_refinement 'CrysAlisPro 1.171.43.95a (Rigaku OD, 2023)'
_computing_data_collection 'CrysAlisPro system (CCD 43.136a 64-bit (release 23-08-2024))'
_computing_data_reduction 'CrysAlisPro 1.171.43.95a (Rigaku OD, 2023)'
_computing_molecular_graphics 'Olex2 1.3 (Dolomanov et al., 2009)'
_computing_publication_material 'Olex2 1.3 (Dolomanov et al., 2009)'
_computing_structure_refinement 'SHELXL 2018/3 (Sheldrick, 2015)'
_computing_structure_solution 'SHELXT  (Sheldrick, 2015)'
_diffrn_ambient_environment N~2~
_diffrn_ambient_temperature 173.00(10)
_diffrn_detector 'Hybrid Pixel Array Detector'
_diffrn_detector_area_resol_mean 10
_diffrn_detector_type HyPix
_diffrn_measured_fraction_theta_full 0.997
_diffrn_measured_fraction_theta_max 0.989
_diffrn_measurement_details
;
        List of Runs (angles in degrees, time in seconds):
  # Type    Start    End  Width  t~exp~   \w     \q     \k     \f   Frames
        --------------------------------------------------------------------------
  1  \w      1.00  27.00   0.50    0.10    --   30.00  98.00  87.32   52
  2  \w     -4.00  22.00   0.50    0.10    --   26.00 100.00  75.69   52
  3  \w    -15.00  23.00   0.50    0.10    --   14.00  99.00 -32.04   76
  4  \w     -3.00  23.00   0.50    0.10    --   26.00  99.00-111.09   52
  5  \w    -14.00  28.00   0.50    0.10    --   14.00  97.00-171.26   84
  6  \w     12.00  41.00   0.50    0.10    --   38.00  92.00 -38.78   58
  7  \w     17.00  43.00   0.50    0.10    --   42.00  89.00  46.29   52
  8  \w     17.00  43.00   0.50    0.10    --   42.00  89.00 161.47   52
  9  \w     35.00 121.00   0.50    0.10    --   49.51  65.00  62.00  172
 10  \w     35.00 121.00   0.50    0.10    --   49.51  65.00  62.00  172
 11  \w     30.00 121.00   0.50    0.10    --   49.51  77.00 -60.00  182
 12  \w     30.00 121.00   0.50    0.10    --   49.51  77.00-120.00  182
 13  \w     30.00 121.00   0.50    0.10    --   49.51  77.00-120.00  182
 14  \w    113.00 160.00   0.50    0.40    --  111.50 125.00-120.00   94
 15  \w    103.00 175.00   0.50    0.40    --  111.50 125.00 -90.00  144
 16  \w    103.00 154.00   0.50    0.40    --  111.50 125.00  90.00  102
 17  \w     95.00 129.00   0.50    0.10    --   58.00  77.00 121.31   68
 18  \w     41.00  66.00   0.50    0.10    --   58.00  77.00 121.31   50
 19  \w     39.00  67.00   0.50    0.10    --   58.00  77.00  30.25   56
 20  \w     92.00 135.00   0.50    0.40    --  111.50  77.00  90.00   86
 21  \w     94.00 155.00   0.50    0.40    --  111.50  77.00  60.00  122
 22  \w     93.00 175.00   0.50    0.40    --  111.50  77.00   0.00  164
 23  \w    147.00 175.00   0.50    0.40    --  111.50  77.00-120.00   56
 24  \w     92.00 175.00   0.50    0.40    --  111.50  77.00-150.00  166
 25  \w     92.00 126.00   0.50    0.40    --  111.50  77.00-120.00   68
 26  \w     94.00 142.00   0.50    0.40    --  111.50  77.00 -30.00   96
 27  \w     92.00 171.00   0.50    0.40    --  111.50  77.00  30.00  158
 28  \w    137.00 175.00   0.50    0.40    --  111.50  77.00 150.00   76
 29  \w     92.00 130.00   0.50    0.40    --  111.50  77.00 150.00   76
 30  \w     35.00  63.00   0.50    0.10    --   54.00  76.00  10.29   56
 31  \w     43.00  70.00   0.50    0.10    --   62.00  76.00   6.47   54
 32  \w     92.00 120.00   0.50    0.10    --   54.00  76.00  10.29   56
 33  \w     92.00 177.00   0.50    0.40    --  111.50  77.00-180.00  170
 34  \w     43.00  70.00   0.50    0.10    --   62.00  75.00-147.00   54
 35  \w     43.00  70.00   0.50    0.10    --   62.00  75.00-104.42   54
 36  \w    104.00 129.00   0.50    0.10    --   62.00  75.00-147.00   50
 37  \w     48.00  75.00   0.50    0.10    --   66.00  74.00 -46.43   54
 38  \w     42.00  75.00   0.50    0.10    --   58.00  74.00 140.65   66
 39  \w     49.00  74.00   0.50    0.10    --   66.00  74.00 141.29   50
 40  \w     48.00  74.00   0.50    0.10    --   66.00  75.00 170.63   52
 41  \w    113.00 138.00   0.50    0.10    --   66.00  75.00 170.63   50
 42  \w     46.00  74.00   0.50    0.10    --   62.00  72.00  73.94   56
 43  \w     47.00  72.00   0.50    0.10    --   62.00  70.00 108.91   50
 44  \w     40.00  68.00   0.50    0.10    --   58.00  73.00  64.58   56
 45  \w     37.00  91.00   0.50    0.10    --   54.00  72.00 -22.92  108
 46  \w     37.00 125.00   0.50    0.10    --   54.00  71.00-134.01  176
 47  \w    100.00 125.00   0.50    0.10    --   54.00  71.00-134.01   50
 48  \w     99.00 162.00   0.50    0.40    --  111.50  61.00-120.00  126
 49  \w    109.00 175.00   0.50    0.40    --  111.50  61.00 -90.00  132
 50  \w     97.00 177.00   0.50    0.40    --  111.50  65.00  62.00  160
 51  \w    129.00 177.00   0.50    0.40    --  111.50  61.00  60.00   96
 52  \w    101.00 127.00   0.50    0.40    --  111.50  61.00  60.00   52
 53  \w    100.00 127.00   0.50    0.40    --  111.50  61.00 150.00   54
 54  \w    100.00 175.00   0.50    0.40    --  111.50  61.00  90.00  150
 55  \w    100.00 175.00   0.50    0.40    --  111.50  61.00 120.00  150
 56  \w     98.00 158.00   0.50    0.40    --  111.50  61.00  30.00  120
 57  \w    127.00 153.00   0.50    0.40    --  111.50  45.00   0.00   52
 58  \w    142.00 170.00   0.50    0.40    --  111.50  45.00  30.00   56
 59  \w    100.00 175.00   0.50    0.40    --  111.50  61.00 -30.00  150
 60  \w    100.00 137.00   0.50    0.40    --  111.50  61.00-180.00   74
 61  \w     98.00 158.00   0.50    0.40    --  111.50  61.00-150.00  120
 62  \w    113.00 160.00   0.50    0.40    --  111.50  30.00 -30.00   94
 63  \w    106.00 134.00   0.50    0.40    --  111.50  45.00 150.00   56
 64  \w    140.00 174.00   0.50    0.40    --  111.50  45.00 150.00   68
 65  \w     63.00  88.00   0.50    0.40    --  111.50   0.00  30.00   50
 66  \w     66.00  93.00   0.50    0.40    --  111.50   0.00 -60.00   54
 67  \w     41.00  70.00   0.50    0.40    --  111.50 -61.00-120.00   58
 68  \w     43.00  83.00   0.50    0.40    --  111.50 -77.00-150.00   80
 69  \w     43.00  70.00   0.50    0.40    --  111.50 -77.00   0.00   54
 70  \w     43.00  88.00   0.50    0.40    --  111.50 -77.00  30.00   90
 71  \w     42.00  69.00   0.50    0.40    --  111.50 -77.00  90.00   54
 72  \w     41.00 103.00   0.50    0.40    --  111.50 -77.00  60.00  124
 73  \w     41.00  78.00   0.50    0.40    --  111.50 -65.00 -72.00   74
 74  \w    -21.00  64.00   0.50    0.10    --   49.51 -65.00 -72.00  170
 75  \w    -21.00  64.00   0.50    0.10    --   49.51 -65.00 -72.00  170
 76  \w     34.00  92.00   0.50    0.10    --   49.51-125.00 -60.00  116
 77  \w     43.00 111.00   0.50    0.40    --  111.50-125.00-150.00  136
 78  \w     45.00 111.00   0.50    0.40    --  111.50-125.00-120.00  132
 79  \w     44.00 109.00   0.50    0.40    --  111.50-125.00 -90.00  130
 80  \w     45.00  75.00   0.50    0.40    --  111.50-125.00 -30.00   60
 81  \w     74.00 106.00   0.50    0.40    --  111.50-102.00 -98.97   64
 82  \w     49.00 108.00   0.50    0.40    --  111.50-125.00   0.00  118
 83  \w     47.00 110.00   0.50    0.40    --  111.50-125.00  30.00  126
 84  \w     75.00 111.00   0.50    0.40    --  111.50-125.00  90.00   72
 85  \w     84.00 111.00   0.50    0.40    --  111.50-125.00 120.00   54
 86  \w     81.00 106.00   0.50    0.40    --  111.50 -94.00 150.00   50
 87  \w     47.00  73.00   0.50    0.40    --  111.50 -94.00 150.00   52
 88  \w     79.00 106.00   0.50    0.40    --  111.50 -94.00   0.00   54
 89  \w     71.00 105.00   0.50    0.40    --  111.50 -94.00 -90.00   68
 90  \w     64.00 104.00   0.50    0.40    --  111.50 -94.00-120.00   80
 91  \w     73.00 101.00   0.50    0.40    --  111.50 -94.00-180.00   56
 92  \w     92.00 119.00   0.50    0.40    --  111.50 -88.00  76.55   54
 93  \w   -120.00 -30.00   0.50    0.10    --  -49.51 -77.00 150.00  180
 94  \w   -120.00 -30.00   0.50    0.10    --  -49.51 -77.00  90.00  180
 95  \w   -120.00 -30.00   0.50    0.10    --  -49.51 -77.00   0.00  180
 96  \w   -120.00 -35.00   0.50    0.10    --  -49.51 -65.00 -72.00  170
 97  \w    -97.00 -70.00   0.50    0.40    --  -90.00 -77.00-150.00   54
 98  \w    -97.00 -70.00   0.50    0.40    --  -90.00 -77.00-180.00   54
 99  \w    -97.00 -70.00   0.50    0.40    --  -90.00 -77.00 -30.00   54
        100  \w   -159.00-127.00   0.50    0.40    --  -90.00 -77.00 -30.00   64
        101  \w   -109.00 -71.00   0.50    0.40    --  -90.00 -77.00  60.00   76
        102  \w   -122.00 -72.00   0.50    0.40    --  -90.00 -74.00  36.49  100
        103  \w   -157.00-130.00   0.50    0.40    --  -90.00 -75.00 106.87   54
        104  \w    -98.00 -70.00   0.50    0.40    --  -90.00 -77.00 150.00   56
        105  \w    -97.00 -70.00   0.50    0.40    --  -90.00 -77.00 120.00   54
        106  \w    -96.00 -71.00   0.50    0.40    --  -90.00 -75.00 106.87   50
        107  \w    -90.00 -60.00   0.50    0.10    --  -78.00 -72.00  61.36   60
        108  \w   -100.00 -72.00   0.50    0.40    --  -90.00 -73.00 -77.80   56
        109  \w    -91.00 -64.00   0.50    0.40    --  -82.00 -72.00 -60.36   54
        110  \w   -103.00 -74.00   0.50    0.40    --  -90.00 -72.00-115.23   58
        111  \w    -87.00 -60.00   0.50    0.10    --  -78.00 -72.00 -30.54   54
        112  \w   -100.00 -73.00   0.50    0.40    --  -90.00 -72.00   8.01   54
        113  \w    -85.00 -60.00   0.50    0.10    --  -78.00 -72.00  42.59   50
        114  \w   -100.00 -72.00   0.50    0.40    --  -90.00 -72.00 161.24   56
        115  \w    -91.00 -63.00   0.50    0.10    --  -78.00 -71.00 174.12   56
        116  \w    -90.00 -62.00   0.50    0.10    --  -78.00 -71.00 109.12   56
        117  \w    -98.00 -73.00   0.50    0.40    --  -90.00 -71.00  39.94   50
        118  \w   -160.00-105.00   0.50    0.40    --  -90.00 -72.00   8.01  110
        119  \w   -101.00 -73.00   0.50    0.40    --  -90.00 -70.00 -74.45   56
        120  \w    -92.00 -61.00   0.50    0.10    --  -78.00 -70.00-121.30   62
        121  \w    -98.00 -73.00   0.50    0.40    --  -90.00 -71.00-168.94   50
        122  \w   -157.00-129.00   0.50    0.40    --  -90.00 -71.00-168.94   56
        123  \w   -135.00-107.00   0.50    0.10    --  -78.00 -70.00-121.30   56
        124  \w   -100.00 -73.00   0.50    0.40    --  -90.00 -70.00-141.10   54
        125  \w   -102.00 -75.00   0.50    0.40    --  -90.00 -68.00 -95.43   54
        126  \w   -152.00-124.00   0.50    0.40    --  -82.00 -66.00-146.80   56
        127  \w   -113.00 -66.00   0.50    0.40    --  -82.00 -69.00 -22.26   94
        128  \w    -86.00 -58.00   0.50    0.10    --  -74.00 -70.00   6.03   56
        129  \w    -81.00 -53.00   0.50    0.10    --  -70.00 -70.00  83.89   56
        130  \w    -82.00 -55.00   0.50    0.10    --  -70.00 -65.00 173.38   54
        131  \w   -159.00 -75.00   0.50    0.40    --  -90.00 -66.00  81.32  168
        132  \w    -91.00 -64.00   0.50    0.10    --  -78.00 -63.00 120.84   54
        133  \w    -83.00 -55.00   0.50    0.10    --  -70.00 -65.00   7.42   56
        134  \w   -118.00 -77.00   0.50    0.40    --  -90.00 -62.00 -36.58   82
        135  \w   -161.00 -75.00   0.50    0.40    --  -90.00 -65.00 -72.00  172
        136  \w   -110.00 -77.00   0.50    0.40    --  -90.00 -61.00 -60.00   66
        137  \w    -95.00 -68.00   0.50    0.40    --  -82.00 -63.00 -65.74   54
        138  \w    -90.00 -56.00   0.50    0.10    --  -70.00 -62.00-102.10   68
        139  \w    -89.00 -64.00   0.50    0.10    --  -78.00 -62.00-107.76   50
        140  \w    -92.00 -67.00   0.50    0.40    --  -82.00 -66.00-146.80   50
        141  \w    -64.00  22.00   0.50    0.10    --  -49.51  65.00  62.00  172
        142  \w    -78.00 -18.00   0.50    0.40    --  -90.00  65.00  62.00  120
        143  \w    -43.00 -11.00   0.50    0.10    --   -2.00 122.00 113.10   64
;
_diffrn_measurement_device 'four-circle diffractometer'
_diffrn_measurement_device_type 'XtaLAB Synergy, Dualflex, HyPix'
_diffrn_measurement_method '\w scans'
_diffrn_orient_matrix_type 'CrysAlisPro convention (1999,Acta A55,543-557)'
_diffrn_orient_matrix_UB_11 -0.1200537
_diffrn_orient_matrix_UB_12 0.0715116
_diffrn_orient_matrix_UB_13 0.0655293
_diffrn_orient_matrix_UB_21 0.0841354
_diffrn_orient_matrix_UB_22 0.1291702
_diffrn_orient_matrix_UB_23 -0.0059436
_diffrn_orient_matrix_UB_31 -0.1116469
_diffrn_orient_matrix_UB_32 0.0975106
_diffrn_orient_matrix_UB_33 -0.0569905
_diffrn_radiation_monochromator mirror
_diffrn_radiation_probe x-ray
_diffrn_radiation_type 'Cu K\a'
_diffrn_radiation_wavelength 1.54184
_diffrn_reflns_av_R_equivalents 0.0294
_diffrn_reflns_av_unetI/netI 0.0301
_diffrn_reflns_Laue_measured_fraction_full 0.997
_diffrn_reflns_Laue_measured_fraction_max 0.989
_diffrn_reflns_limit_h_max 10
_diffrn_reflns_limit_h_min -10
_diffrn_reflns_limit_k_max 11
_diffrn_reflns_limit_k_min -11
_diffrn_reflns_limit_l_max 22
_diffrn_reflns_limit_l_min -22
_diffrn_reflns_number 48200
_diffrn_reflns_point_group_measured_fraction_full 0.997
_diffrn_reflns_point_group_measured_fraction_max 0.989
_diffrn_reflns_theta_full 67.684
_diffrn_reflns_theta_max 74.5
_diffrn_reflns_theta_min 2.497
_diffrn_source 'micro-focus sealed X-ray tube'
_diffrn_source_type 'PhotonJet (Cu) X-ray Source'
_exptl_absorpt_coefficient_mu 5.889
_exptl_absorpt_correction_T_max 1
_exptl_absorpt_correction_T_min 0.38
_exptl_absorpt_correction_type gaussian
_exptl_absorpt_process_details
;
        CrysAlisPro 1.171.43.95a (Rigaku Oxford Diffraction, 2023)
        Numerical absorption correction based on gaussian integration over
        a multifaceted crystal model
        Empirical absorption correction using spherical harmonics,
        implemented in SCALE3 ABSPACK scaling algorithm.
;
_exptl_crystal_colour red
_exptl_crystal_density_diffrn 1.627
_exptl_crystal_description block
_exptl_crystal_F_000 676
_exptl_crystal_size_max 0.243
_exptl_crystal_size_mid 0.152
_exptl_crystal_size_min 0.076
_refine_diff_density_max 0.576
_refine_diff_density_min -0.627
_refine_diff_density_rms 0.061
_refine_ls_extinction_method none
_refine_ls_goodness_of_fit_ref 1.108
_refine_ls_hydrogen_treatment mixed
_refine_ls_matrix_type full
_refine_ls_number_parameters 455
_refine_ls_number_reflns 5503
_refine_ls_number_restraints 120
_refine_ls_restrained_S_all 1.118
_refine_ls_R_factor_all 0.0257
_refine_ls_R_factor_gt 0.0254
_refine_ls_shift/su_max 0.002
_refine_ls_shift/su_mean 0
_refine_ls_structure_factor_coef Fsqd
_refine_ls_weighting_details 'w=1/[\s^2^(Fo^2^)+(0.0238P)^2^+1.5481P] where P=(Fo^2^+2Fc^2^)/3'
_refine_ls_weighting_scheme calc
_refine_ls_wR_factor_gt 0.0609
_refine_ls_wR_factor_ref 0.0611
_reflns_Friedel_coverage 0
_reflns_number_gt 5409
_reflns_number_total 5503
_reflns_threshold_expression 'I > 2\s(I)'
_cod_data_source_file d5dt01348h2.cif
_cod_data_source_block 24MA093_AB-3-169
_cod_depositor_comments 'Adding full bibliography for 7719174.cif.'
_cod_database_code 7719174
_shelx_estimated_absorpt_t_min 0.329
_shelx_estimated_absorpt_t_max 0.663
_oxdiff_exptl_absorpt_empirical_details
;
        Empirical correction (ABSPACK) includes:
        - Absorption correction using spherical harmonics
        - Frame scaling
        - Detector area scaling
;
_oxdiff_exptl_absorpt_empirical_full_max 1.294
_oxdiff_exptl_absorpt_empirical_full_min 0.85
_shelx_shelxl_version_number 2018/3
_olex2_refinement_description
;
        1. Fixed Uiso
 At 1.2 times of:
  All C(H) groups
 At 1.5 times of:
  All C(H,H,H) groups
        2. Rigid bond restraints
 F1A, F2A, F5A, F3A, F6A, F4A
 with sigma for 1-2 distances of 0.001 and sigma for 1-3 distances of 0.001
 F1, F2, F3, F5, F4, F6
 with sigma for 1-2 distances of 0.001 and sigma for 1-3 distances of 0.001
        3. Uiso/Uaniso restraints and constraints
        C14A \\sim C14: within 2A with sigma of 0.004 and sigma for terminal atoms of
        0.004 within 2A
        O2A \\sim O2: within 2A with sigma of 0.004 and sigma for terminal atoms of
        0.004 within 2A
        Uanis(O3A) \\sim Ueq, Uanis(O3) \\sim Ueq: with sigma of 0.01 and sigma for
        terminal atoms of 0.01
        Uanis(F1A) \\sim Ueq, Uanis(F1) \\sim Ueq, Uanis(F2) \\sim Ueq, Uanis(F2A)
        \\sim Ueq, Uanis(F3) \\sim Ueq, Uanis(F5A) \\sim Ueq, Uanis(F3A) \\sim Ueq,
        Uanis(F5) \\sim Ueq, Uanis(F4) \\sim Ueq, Uanis(F6A) \\sim Ueq, Uanis(F4A)
        \\sim Ueq, Uanis(F6) \\sim Ueq: with sigma of 0.01 and sigma for terminal atoms
        of 0.01
        Uanis(O2) \\sim Ueq, Uanis(O2A) \\sim Ueq, Uanis(C14A) \\sim Ueq, Uanis(C14)
        \\sim Ueq: with sigma of 0.01 and sigma for terminal atoms of 0.01
        4. Others
 Sof(C15A)=Sof(H15D)=Sof(H15E)=Sof(H15F)=Sof(O3A)=1-FVAR(1)
 Sof(O3)=Sof(C15)=Sof(H15A)=Sof(H15B)=Sof(H15C)=FVAR(1)
 Sof(C14A)=Sof(H14D)=Sof(H14E)=Sof(H14F)=Sof(O2A)=1-FVAR(2)
 Sof(O2)=Sof(C14)=Sof(H14A)=Sof(H14B)=Sof(H14C)=FVAR(2)
 Sof(F3A)=Sof(F2A)=Sof(F5A)=Sof(F1A)=Sof(F6A)=Sof(F4A)=1-FVAR(3)
 Sof(F4)=Sof(F6)=Sof(F5)=Sof(F3)=Sof(F2)=Sof(F1)=FVAR(3)
        5.a Ternary CH refined with riding coordinates:
 C22(H22)
        5.b Me refined with riding coordinates:
 C15(H15A,H15B,H15C), C15A(H15D,H15E,H15F)
        5.c Aromatic/amide H refined with riding coordinates:
 C13(H13), C20(H20), C3(H3), C5(H5), C21(H21), C9(H9), C17(H17), C18(H18),
 C4(H4), C11(H11)
        5.d Idealised Me refined as rotating group:
 C6(H6A,H6B,H6C), C25(H25A,H25B,H25C), C23(H23A,H23B,H23C), C24(H24A,H24B,
 H24C), C14(H14A,H14B,H14C), C14A(H14D,H14E,H14F)
;

loop_
_symmetry_equiv_pos_as_xyz
'x, y, z'
'-x, -y, -z'

loop_
_atom_site_label
_atom_site_type_symbol
_atom_site_fract_x
_atom_site_fract_y
_atom_site_fract_z
_atom_site_U_iso_or_equiv
_atom_site_adp_type
_atom_site_occupancy
_atom_site_site_symmetry_order
_atom_site_calc_flag
_atom_site_refinement_flags_posn
_atom_site_refinement_flags_adp
_atom_site_refinement_flags_occupancy
_atom_site_disorder_assembly
_atom_site_disorder_group
Ru1 Ru 0.71914(2) 0.47265(2) 0.73512(2) 0.01991(6) Uani 1 1 d . . . . .
O1 O 0.27595(17) 0.56569(17) 0.66716(8) 0.0267(3) Uani 1 1 d . . . . .
N2 N 0.53498(19) 0.43921(19) 0.68902(9) 0.0198(3) Uani 1 1 d . . . . .
F4 F 0.3066(15) -0.1181(15) 0.6966(8) 0.053(2) Uani 0.555(19) 1 d . U P A 1
F6 F 0.1890(12) 0.2486(15) 0.6677(8) 0.055(2) Uani 0.555(19) 1 d . U P A 1
N3 N 0.5470(2) 0.2824(2) 0.50976(10) 0.0260(4) Uani 1 1 d . . . . .
N1 N 0.8341(2) 0.3676(2) 0.64662(11) 0.0277(4) Uani 1 1 d . . . . .
O2 O 0.1021(14) 0.7317(13) 0.9414(7) 0.0354(17) Uani 0.453(8) 1 d . U P B 1
F5 F 0.0794(8) 0.0734(10) 0.7392(5) 0.0530(16) Uani 0.555(19) 1 d . U P A 1
F3 F 0.4060(8) 0.0623(8) 0.6310(5) 0.0471(16) Uani 0.555(19) 1 d . U P A 1
O3 O 0.3676(8) 0.1765(10) 0.9484(5) 0.0348(15) Uani 0.492(7) 1 d . U P C 1
C2 C 0.5808(2) 0.3788(2) 0.61961(11) 0.0208(4) Uani 1 1 d . . . . .
C1 C 0.7493(2) 0.3331(2) 0.59937(11) 0.0241(4) Uani 1 1 d . . . . .
C13 C 0.2241(2) 0.6150(2) 0.82843(12) 0.0251(4) Uani 1 1 d . . . . .
H13 H 0.193901 0.712152 0.799683 0.03 Uiso 1 1 calc R U . . .
C20 C 0.6268(3) 0.5315(3) 0.85203(12) 0.0265(4) Uani 1 1 d . . . . .
H20 H 0.534689 0.52174 0.885965 0.032 Uiso 1 1 calc R U . . .
C8 C 0.3199(2) 0.4867(2) 0.79457(11) 0.0214(4) Uani 1 1 d . . . . .
C7 C 0.3722(2) 0.5030(2) 0.71111(11) 0.0199(4) Uani 1 1 d . . . . .
C3 C 0.4836(3) 0.3529(2) 0.57292(11) 0.0234(4) Uani 1 1 d . . . . .
H3 H 0.370691 0.38496 0.585173 0.028 Uiso 1 1 calc R U . . .
C5 C 0.8097(3) 0.2582(3) 0.53371(12) 0.0306(5) Uani 1 1 d . . . . .
H5 H 0.921886 0.223995 0.519789 0.037 Uiso 1 1 calc R U . . .
C16 C 0.7592(2) 0.6873(2) 0.75378(12) 0.0243(4) Uani 1 1 d . . . . .
C21 C 0.6213(2) 0.6668(2) 0.80345(12) 0.0247(4) Uani 1 1 d . . . . .
H21 H 0.524369 0.746183 0.803565 0.03 Uiso 1 1 calc R U . . .
C19 C 0.7679(3) 0.4088(3) 0.85122(12) 0.0296(5) Uani 1 1 d . . . . .
C9 C 0.3596(3) 0.3431(2) 0.83509(12) 0.0262(4) Uani 1 1 d . . . . .
H9 H 0.424135 0.256655 0.810948 0.031 Uiso 1 1 calc R U . . .
C17 C 0.9057(2) 0.5701(3) 0.75846(13) 0.0273(4) Uani 1 1 d . . . . .
H17 H 1.001416 0.585189 0.729471 0.033 Uiso 1 1 calc R U . . .
C12 C 0.1740(3) 0.5966(3) 0.90547(13) 0.0313(5) Uani 1 1 d . . . . .
F2 F 0.1519(10) 0.0921(11) 0.6129(4) 0.066(2) Uani 0.555(19) 1 d . U P A 1
F1 F 0.3351(10) 0.0400(8) 0.7568(4) 0.0622(16) Uani 0.555(19) 1 d . U P A 1
C18 C 0.9091(3) 0.4324(3) 0.80581(13) 0.0295(5) Uani 1 1 d . . . . .
H18 H 1.00669 0.354222 0.807467 0.035 Uiso 1 1 calc R U . . .
C4 C 0.7074(3) 0.2349(3) 0.49021(12) 0.0308(5) Uani 1 1 d . . . . .
H4 H 0.74862 0.18483 0.44577 0.037 Uiso 1 1 calc R U . . .
C10 C 0.3034(3) 0.3274(3) 0.91186(13) 0.0319(5) Uani 1 1 d . . . . .
C22 C 0.7461(3) 0.8324(3) 0.69975(14) 0.0313(5) Uani 1 1 d . . . . .
H22 H 0.638435 0.860522 0.681904 0.038 Uiso 1 1 calc R U . . .
C11 C 0.2125(3) 0.4540(3) 0.94735(13) 0.0331(5) Uani 1 1 d . . . . .
H11 H 0.176648 0.44332 0.999941 0.04 Uiso 1 1 calc R U . . .
C6 C 0.4389(3) 0.2547(3) 0.46185(13) 0.0344(5) Uani 1 1 d . . . . .
H6A H 0.42883 0.149401 0.474583 0.052 Uiso 1 1 calc R U . . .
H6B H 0.482684 0.268945 0.408595 0.052 Uiso 1 1 calc R U . . .
H6C H 0.333392 0.327232 0.470501 0.052 Uiso 1 1 calc R U . . .
C25 C 0.7705(4) 0.2565(3) 0.89706(15) 0.0440(6) Uani 1 1 d . . . . .
H25A H 0.662042 0.242686 0.906607 0.066 Uiso 1 1 calc R U . . .
H25B H 0.809598 0.254115 0.945287 0.066 Uiso 1 1 calc R U . . .
H25C H 0.841398 0.173594 0.869097 0.066 Uiso 1 1 calc R U . . .
C23 C 0.8712(3) 0.8142(3) 0.63008(16) 0.0458(6) Uani 1 1 d . . . . .
H23A H 0.977272 0.800102 0.645091 0.069 Uiso 1 1 calc R U . . .
H23B H 0.846337 0.906398 0.594024 0.069 Uiso 1 1 calc R U . . .
H23C H 0.870241 0.724448 0.606373 0.069 Uiso 1 1 calc R U . . .
C24 C 0.7533(4) 0.9631(3) 0.74253(19) 0.0503(7) Uani 1 1 d . . . . .
H24A H 0.672582 0.971509 0.787141 0.075 Uiso 1 1 calc R U . . .
H24B H 0.732072 1.059889 0.709412 0.075 Uiso 1 1 calc R U . . .
H24C H 0.859762 0.941555 0.758409 0.075 Uiso 1 1 calc R U . . .
C14 C 0.1052(11) 0.8799(8) 0.9039(4) 0.0506(17) Uani 0.453(8) 1 d . U P B 1
H14A H 0.043509 0.902567 0.86095 0.076 Uiso 0.453(8) 1 calc R U P B 1
H14B H 0.216072 0.88165 0.885765 0.076 Uiso 0.453(8) 1 calc R U P B 1
H14C H 0.058099 0.957437 0.939276 0.076 Uiso 0.453(8) 1 calc R U P B 1
C15 C 0.3267(8) 0.1554(7) 1.0278(3) 0.054(2) Uani 0.492(7) 1 d . . P C 1
H15A H 0.376345 0.049155 1.046854 0.081 Uiso 0.492(7) 1 calc R U P C 1
H15B H 0.365236 0.225657 1.051744 0.081 Uiso 0.492(7) 1 calc R U P C 1
H15C H 0.210191 0.176742 1.03983 0.081 Uiso 0.492(7) 1 calc R U P C 1
C15A C 0.3766(9) 0.0587(7) 0.9221(3) 0.0539(18) Uani 0.508(7) 1 d . . P C 2
H15D H 0.377429 -0.029114 0.960594 0.081 Uiso 0.508(7) 1 calc R U P C 2
H15E H 0.310225 0.05592 0.883733 0.081 Uiso 0.508(7) 1 calc R U P C 2
H15F H 0.486043 0.053727 0.898206 0.081 Uiso 0.508(7) 1 calc R U P C 2
C14A C 0.0064(9) 0.8460(6) 0.9118(3) 0.0495(15) Uani 0.547(8) 1 d . U P B 2
H14D H 0.094174 0.887573 0.885342 0.074 Uiso 0.547(8) 1 calc R U P B 2
H14E H -0.058046 0.915049 0.948676 0.074 Uiso 0.547(8) 1 calc R U P B 2
H14F H -0.060948 0.836835 0.875204 0.074 Uiso 0.547(8) 1 calc R U P B 2
O2A O 0.0695(11) 0.7001(10) 0.9495(6) 0.0336(14) Uani 0.547(8) 1 d . U P B 2
F3A F 0.3697(15) 0.0552(11) 0.6071(6) 0.053(2) Uani 0.445(19) 1 d . U P A 2
F2A F 0.1142(9) 0.0467(10) 0.6374(8) 0.059(2) Uani 0.445(19) 1 d . U P A 2
F5A F 0.1261(16) 0.0689(13) 0.7576(6) 0.064(2) Uani 0.445(19) 1 d . U P A 2
F1A F 0.3822(10) 0.0796(13) 0.7263(9) 0.074(3) Uani 0.445(19) 1 d . U P A 2
F6A F 0.2112(19) 0.2440(19) 0.6867(8) 0.055(3) Uani 0.445(19) 1 d . U P A 2
F4A F 0.2722(19) -0.1146(18) 0.6852(9) 0.048(3) Uani 0.445(19) 1 d . U P A 2
H1 H 0.929(4) 0.338(3) 0.6374(16) 0.038(8) Uiso 1 1 d . . . . .
O3A O 0.3124(8) 0.1982(11) 0.9567(5) 0.0406(16) Uani 0.508(7) 1 d . U P C 2
P1A P 0.24509(7) 0.06471(6) 0.68402(3) 0.02820(12) Uani 1 1 d . . . . .

loop_
_atom_site_aniso_label
_atom_site_aniso_U_11
_atom_site_aniso_U_22
_atom_site_aniso_U_33
_atom_site_aniso_U_23
_atom_site_aniso_U_13
_atom_site_aniso_U_12
Ru1 0.01546(8) 0.02406(9) 0.02059(8) -0.00401(6) -0.00348(5) -0.00431(6)
O1 0.0227(7) 0.0319(8) 0.0237(7) -0.0011(6) -0.0056(6) -0.0039(6)
N2 0.0179(8) 0.0247(8) 0.0179(8) -0.0031(6) -0.0026(6) -0.0070(6)
F4 0.053(4) 0.029(3) 0.067(5) 0.008(3) 0.003(3) -0.010(2)
F6 0.0281(19) 0.027(2) 0.101(7) 0.002(4) 0.007(3) -0.0065(14)
N3 0.0354(10) 0.0246(9) 0.0201(8) -0.0018(7) -0.0059(7) -0.0102(7)
N1 0.0174(9) 0.0345(10) 0.0297(10) -0.0092(8) -0.0008(7) -0.0027(7)
O2 0.038(4) 0.036(4) 0.025(3) -0.006(3) 0.004(3) -0.001(2)
F5 0.034(3) 0.055(2) 0.065(4) -0.003(2) 0.015(2) -0.018(2)
F3 0.032(2) 0.035(2) 0.060(4) 0.003(2) 0.014(2) -0.0026(15)
O3 0.038(4) 0.024(3) 0.029(3) 0.0059(18) 0.004(3) 0.005(3)
C2 0.0231(10) 0.0204(9) 0.0188(9) 0.0001(7) -0.0017(7) -0.0068(8)
C1 0.0241(10) 0.0251(10) 0.0213(10) -0.0010(8) -0.0018(8) -0.0049(8)
C13 0.0228(10) 0.0270(10) 0.0246(10) -0.0032(8) -0.0068(8) -0.0027(8)
C20 0.0258(10) 0.0372(12) 0.0205(10) -0.0065(9) -0.0038(8) -0.0125(9)
C8 0.0166(9) 0.0279(10) 0.0214(10) -0.0035(8) -0.0031(7) -0.0079(8)
C7 0.0176(9) 0.0212(9) 0.0229(10) -0.0028(8) -0.0024(7) -0.0084(7)
C3 0.0273(10) 0.0238(10) 0.0204(9) -0.0015(8) -0.0024(8) -0.0093(8)
C5 0.0282(11) 0.0342(12) 0.0256(11) -0.0067(9) 0.0015(9) -0.0029(9)
C16 0.0210(10) 0.0264(10) 0.0295(11) -0.0076(8) -0.0062(8) -0.0088(8)
C21 0.0201(9) 0.0287(11) 0.0273(10) -0.0105(8) -0.0035(8) -0.0055(8)
C19 0.0349(12) 0.0328(12) 0.0250(11) -0.0039(9) -0.0137(9) -0.0092(9)
C9 0.0271(10) 0.0257(10) 0.0254(10) -0.0034(8) 0.0003(8) -0.0081(8)
C17 0.0159(9) 0.0366(12) 0.0333(11) -0.0101(9) -0.0073(8) -0.0080(8)
C12 0.0256(11) 0.0371(12) 0.0269(11) -0.0091(9) -0.0033(9) 0.0014(9)
F2 0.059(3) 0.087(4) 0.049(3) -0.005(2) -0.023(2) -0.006(3)
F1 0.061(3) 0.082(3) 0.049(3) -0.014(2) -0.023(2) -0.018(2)
C18 0.0227(10) 0.0326(11) 0.0351(12) -0.0075(9) -0.0146(9) -0.0021(9)
C4 0.0393(12) 0.0290(11) 0.0211(10) -0.0059(8) 0.0006(9) -0.0048(9)
C10 0.0368(12) 0.0311(12) 0.0271(11) 0.0024(9) -0.0006(9) -0.0124(10)
C22 0.0271(11) 0.0303(11) 0.0396(13) 0.0004(10) -0.0087(9) -0.0121(9)
C11 0.0296(11) 0.0450(14) 0.0215(10) -0.0023(9) 0.0036(9) -0.0092(10)
C6 0.0472(14) 0.0334(12) 0.0281(11) -0.0054(9) -0.0138(10) -0.0135(10)
C25 0.0556(16) 0.0413(14) 0.0377(14) 0.0073(11) -0.0211(12) -0.0144(12)
C23 0.0412(14) 0.0503(16) 0.0437(15) 0.0087(12) -0.0003(12) -0.0184(12)
C24 0.0603(18) 0.0319(13) 0.0659(19) -0.0039(13) -0.0206(15) -0.0177(13)
C14 0.069(4) 0.035(3) 0.032(2) -0.008(2) 0.004(3) 0.007(3)
C15 0.060(4) 0.043(3) 0.033(3) 0.013(2) 0.013(3) 0.011(3)
C15A 0.078(4) 0.040(3) 0.041(3) 0.007(2) -0.007(3) -0.017(3)
C14A 0.065(3) 0.032(2) 0.034(2) -0.0041(18) 0.005(2) 0.008(2)
O2A 0.036(3) 0.030(3) 0.026(2) -0.006(2) 0.005(2) 0.0007(19)
F3A 0.055(4) 0.045(3) 0.051(4) -0.006(3) 0.019(3) -0.014(3)
F2A 0.046(3) 0.068(4) 0.076(5) -0.016(3) -0.022(3) -0.024(2)
F5A 0.061(5) 0.066(3) 0.051(4) -0.012(3) 0.022(3) -0.007(4)
F1A 0.047(3) 0.086(5) 0.100(7) -0.052(5) -0.029(4) -0.004(3)
F6A 0.067(7) 0.026(3) 0.064(5) -0.014(3) 0.021(4) -0.009(4)
F4A 0.070(7) 0.027(4) 0.051(4) -0.015(3) 0.004(4) -0.017(4)
O3A 0.047(4) 0.035(3) 0.032(3) 0.005(2) 0.004(3) -0.007(3)
P1A 0.0264(3) 0.0249(3) 0.0339(3) -0.0046(2) -0.0012(2) -0.0084(2)

loop_
_atom_type_symbol
_atom_type_description
_atom_type_scat_dispersion_real
_atom_type_scat_dispersion_imag
_atom_type_scat_source
C C 0.0181 0.0091 'International Tables Vol C Tables 4.2.6.8 and 6.1.1.4'
H H 0 0 'International Tables Vol C Tables 4.2.6.8 and 6.1.1.4'
F F 0.0727 0.0534 'International Tables Vol C Tables 4.2.6.8 and 6.1.1.4'
N N 0.0311 0.018 'International Tables Vol C Tables 4.2.6.8 and 6.1.1.4'
O O 0.0492 0.0322 'International Tables Vol C Tables 4.2.6.8 and 6.1.1.4'
P P 0.2955 0.4335 'International Tables Vol C Tables 4.2.6.8 and 6.1.1.4'
Ru Ru 0.0552 3.296 'International Tables Vol C Tables 4.2.6.8 and 6.1.1.4'

loop_
_exptl_crystal_face_index_h
_exptl_crystal_face_index_k
_exptl_crystal_face_index_l
_exptl_crystal_face_perp_dist
0 1 -1 0.1087
0 -1 1 0.0995
-1 -1 -1 0.1045
1 1 1 0.1086
1 1 0 0.1072
-1 0 -1 0.0579
1 0 1 0.1067
1 1 -1 0.1032
-1 -1 1 0.0974
-1 0 0 0.0395
-1 0 1 0.0398
0 0 -1 0.0459
0 0 1 0.0301
-1 1 1 0.0852
-1 1 0 0.0836
-1 1 -1 0.0892
0 1 1 0.1093
0 -1 0 0.1029
2 -3 8 0.0695
6 3 3 0.0985
3 -2 -8 0.05
2 -4 -6 0.0551

loop_
_geom_angle_atom_site_label_1
_geom_angle_atom_site_label_2
_geom_angle_atom_site_label_3
_geom_angle
_geom_angle_site_symmetry_1
_geom_angle_site_symmetry_3
_geom_angle_publ_flag
N2 Ru1 C20 107.62(7) . . ?
N2 Ru1 C16 128.43(7) . . ?
N2 Ru1 C21 107.88(7) . . ?
N2 Ru1 C19 126.68(8) . . ?
N2 Ru1 C17 162.32(8) . . ?
N2 Ru1 C18 160.02(8) . . ?
N1 Ru1 N2 78.54(7) . . ?
N1 Ru1 C20 164.00(8) . . ?
N1 Ru1 C16 120.08(8) . . ?
N1 Ru1 C21 156.33(8) . . ?
N1 Ru1 C19 126.89(8) . . ?
N1 Ru1 C17 98.99(8) . . ?
N1 Ru1 C18 101.62(8) . . ?
C16 Ru1 C20 68.21(8) . . ?
C16 Ru1 C21 38.14(8) . . ?
C16 Ru1 C19 82.63(8) . . ?
C16 Ru1 C17 38.29(8) . . ?
C16 Ru1 C18 69.08(8) . . ?
C21 Ru1 C20 36.92(8) . . ?
C19 Ru1 C20 37.66(8) . . ?
C19 Ru1 C21 68.24(8) . . ?
C19 Ru1 C17 68.82(9) . . ?
C19 Ru1 C18 38.27(9) . . ?
C17 Ru1 C20 79.54(8) . . ?
C17 Ru1 C21 67.80(8) . . ?
C18 Ru1 C20 67.43(8) . . ?
C18 Ru1 C21 80.12(8) . . ?
C18 Ru1 C17 37.63(9) . . ?
C2 N2 Ru1 114.11(12) . . ?
C2 N2 C7 118.59(16) . . ?
C7 N2 Ru1 125.45(13) . . ?
C3 N3 C4 121.56(19) . . ?
C3 N3 C6 119.07(19) . . ?
C4 N3 C6 119.36(18) . . ?
Ru1 N1 H1 125(2) . . ?
C1 N1 Ru1 118.70(14) . . ?
C1 N1 H1 116(2) . . ?
C12 O2 C14 121.7(9) . . ?
C15 O3 C10 116.2(6) . . ?
N2 C2 C1 113.53(17) . . ?
C3 C2 N2 127.61(18) . . ?
C3 C2 C1 118.77(18) . . ?
N1 C1 C2 114.61(18) . . ?
N1 C1 C5 127.0(2) . . ?
C5 C1 C2 118.42(19) . . ?
C8 C13 H13 121 . . ?
C12 C13 H13 121 . . ?
C12 C13 C8 118.0(2) . . ?
Ru1 C20 H20 134 . . ?
C21 C20 Ru1 70.73(12) . . ?
C21 C20 H20 119.6 . . ?
C21 C20 C19 120.8(2) . . ?
C19 C20 Ru1 69.13(12) . . ?
C19 C20 H20 119.6 . . ?
C13 C8 C7 118.94(18) . . ?
C9 C8 C13 121.66(19) . . ?
C9 C8 C7 119.27(18) . . ?
O1 C7 N2 123.93(18) . . ?
O1 C7 C8 120.69(17) . . ?
N2 C7 C8 115.38(16) . . ?
N3 C3 C2 120.69(19) . . ?
N3 C3 H3 119.7 . . ?
C2 C3 H3 119.7 . . ?
C1 C5 H5 120 . . ?
C4 C5 C1 120.0(2) . . ?
C4 C5 H5 120 . . ?
C21 C16 Ru1 72.23(12) . . ?
C21 C16 C17 118.1(2) . . ?
C21 C16 C22 119.25(19) . . ?
C17 C16 Ru1 71.81(12) . . ?
C17 C16 C22 122.63(19) . . ?
C22 C16 Ru1 128.04(15) . . ?
Ru1 C21 H21 131.4 . . ?
C20 C21 Ru1 72.34(12) . . ?
C20 C21 C16 120.97(19) . . ?
C20 C21 H21 119.5 . . ?
C16 C21 Ru1 69.64(11) . . ?
C16 C21 H21 119.5 . . ?
C20 C19 Ru1 73.21(12) . . ?
C20 C19 C18 118.4(2) . . ?
C20 C19 C25 121.4(2) . . ?
C18 C19 Ru1 71.24(12) . . ?
C18 C19 C25 120.2(2) . . ?
C25 C19 Ru1 126.64(16) . . ?
C8 C9 H9 120.5 . . ?
C8 C9 C10 119.0(2) . . ?
C10 C9 H9 120.5 . . ?
Ru1 C17 H17 132.8 . . ?
C16 C17 Ru1 69.90(11) . . ?
C16 C17 H17 119.8 . . ?
C18 C17 Ru1 70.65(12) . . ?
C18 C17 C16 120.4(2) . . ?
C18 C17 H17 119.8 . . ?
C13 C12 O2 117.1(5) . . ?
C11 C12 O2 120.9(5) . . ?
C11 C12 C13 121.4(2) . . ?
O2A C12 C13 128.7(5) . . ?
O2A C12 C11 109.4(4) . . ?
Ru1 C18 H18 131 . . ?
C19 C18 Ru1 70.49(12) . . ?
C19 C18 H18 119.6 . . ?
C17 C18 Ru1 71.72(12) . . ?
C17 C18 C19 120.8(2) . . ?
C17 C18 H18 119.6 . . ?
N3 C4 C5 120.5(2) . . ?
N3 C4 H4 119.7 . . ?
C5 C4 H4 119.7 . . ?
C9 C10 O3 112.9(4) . . ?
C11 C10 O3 126.1(4) . . ?
C11 C10 C9 120.5(2) . . ?
O3A C10 C9 127.1(4) . . ?
O3A C10 C11 112.0(4) . . ?
C16 C22 H22 107.5 . . ?
C16 C22 C23 113.6(2) . . ?
C16 C22 C24 109.2(2) . . ?
C23 C22 H22 107.5 . . ?
C23 C22 C24 111.3(2) . . ?
C24 C22 H22 107.5 . . ?
C12 C11 H11 120.3 . . ?
C10 C11 C12 119.4(2) . . ?
C10 C11 H11 120.3 . . ?
N3 C6 H6A 109.5 . . ?
N3 C6 H6B 109.5 . . ?
N3 C6 H6C 109.5 . . ?
H6A C6 H6B 109.5 . . ?
H6A C6 H6C 109.5 . . ?
H6B C6 H6C 109.5 . . ?
C19 C25 H25A 109.5 . . ?
C19 C25 H25B 109.5 . . ?
C19 C25 H25C 109.5 . . ?
H25A C25 H25B 109.5 . . ?
H25A C25 H25C 109.5 . . ?
H25B C25 H25C 109.5 . . ?
C22 C23 H23A 109.5 . . ?
C22 C23 H23B 109.5 . . ?
C22 C23 H23C 109.5 . . ?
H23A C23 H23B 109.5 . . ?
H23A C23 H23C 109.5 . . ?
H23B C23 H23C 109.5 . . ?
C22 C24 H24A 109.5 . . ?
C22 C24 H24B 109.5 . . ?
C22 C24 H24C 109.5 . . ?
H24A C24 H24B 109.5 . . ?
H24A C24 H24C 109.5 . . ?
H24B C24 H24C 109.5 . . ?
O2 C14 H14A 109.5 . . ?
O2 C14 H14B 109.5 . . ?
O2 C14 H14C 109.5 . . ?
H14A C14 H14B 109.5 . . ?
H14A C14 H14C 109.5 . . ?
H14B C14 H14C 109.5 . . ?
O3 C15 H15A 109.5 . . ?
O3 C15 H15B 109.5 . . ?
O3 C15 H15C 109.5 . . ?
H15A C15 H15B 109.5 . . ?
H15A C15 H15C 109.5 . . ?
H15B C15 H15C 109.5 . . ?
H15D C15A H15E 109.5 . . ?
H15D C15A H15F 109.5 . . ?
H15E C15A H15F 109.5 . . ?
O3A C15A H15D 109.5 . . ?
O3A C15A H15E 109.5 . . ?
O3A C15A H15F 109.5 . . ?
H14D C14A H14E 109.5 . . ?
H14D C14A H14F 109.5 . . ?
H14E C14A H14F 109.5 . . ?
O2A C14A H14D 109.5 . . ?
O2A C14A H14E 109.5 . . ?
O2A C14A H14F 109.5 . . ?
C12 O2A C14A 115.4(7) . . ?
C10 O3A C15A 116.7(7) . . ?
F4 P1A F6 177.3(6) . . ?
F4 P1A F5 94.5(6) . . ?
F6 P1A F5 88.0(5) . . ?
F3 P1A F4 87.3(5) . . ?
F3 P1A F6 90.1(5) . . ?
F3 P1A F5 177.9(4) . . ?
F3 P1A F2 90.6(3) . . ?
F3 P1A F1 90.6(3) . . ?
F2 P1A F4 102.5(7) . . ?
F2 P1A F6 76.5(7) . . ?
F2 P1A F5 89.9(3) . . ?
F2 P1A F1 178.5(3) . . ?
F1 P1A F4 78.4(6) . . ?
F1 P1A F6 102.6(6) . . ?
F1 P1A F5 88.8(3) . . ?
F2A P1A F3A 88.8(3) . . ?
F2A P1A F6A 105.1(8) . . ?
F5A P1A F3A 178.4(5) . . ?
F5A P1A F2A 90.6(4) . . ?
F5A P1A F1A 92.6(4) . . ?
F5A P1A F6A 85.4(7) . . ?
F5A P1A F4A 91.6(7) . . ?
F1A P1A F3A 87.9(4) . . ?
F1A P1A F2A 176.7(4) . . ?
F1A P1A F6A 76.1(9) . . ?
F1A P1A F4A 104.2(8) . . ?
F6A P1A F3A 96.3(6) . . ?
F4A P1A F3A 86.8(7) . . ?
F4A P1A F2A 74.8(8) . . ?
F4A P1A F6A 177.0(8) . . ?

loop_
_geom_bond_atom_site_label_1
_geom_bond_atom_site_label_2
_geom_bond_distance
_geom_bond_site_symmetry_2
_geom_bond_publ_flag
Ru1 N2 2.0441(16) . ?
Ru1 N1 1.9674(18) . ?
Ru1 C20 2.220(2) . ?
Ru1 C16 2.165(2) . ?
Ru1 C21 2.199(2) . ?
Ru1 C19 2.167(2) . ?
Ru1 C17 2.190(2) . ?
Ru1 C18 2.177(2) . ?
O1 C7 1.216(2) . ?
N2 C2 1.396(2) . ?
N2 C7 1.400(2) . ?
F4 P1A 1.596(13) . ?
F6 P1A 1.607(13) . ?
N3 C3 1.353(3) . ?
N3 C4 1.356(3) . ?
N3 C6 1.473(3) . ?
N1 C1 1.339(3) . ?
N1 H1 0.80(3) . ?
O2 C12 1.415(13) . ?
O2 C14 1.426(12) . ?
F5 P1A 1.616(7) . ?
F3 P1A 1.571(6) . ?
O3 C10 1.437(9) . ?
O3 C15 1.419(10) . ?
C2 C1 1.422(3) . ?
C2 C3 1.376(3) . ?
C1 C5 1.407(3) . ?
C13 H13 0.95 . ?
C13 C8 1.393(3) . ?
C13 C12 1.389(3) . ?
C20 H20 0.95 . ?
C20 C21 1.400(3) . ?
C20 C19 1.417(3) . ?
C8 C7 1.500(3) . ?
C8 C9 1.385(3) . ?
C3 H3 0.95 . ?
C5 H5 0.95 . ?
C5 C4 1.359(3) . ?
C16 C21 1.426(3) . ?
C16 C17 1.429(3) . ?
C16 C22 1.513(3) . ?
C21 H21 0.95 . ?
C19 C18 1.424(3) . ?
C19 C25 1.506(3) . ?
C9 H9 0.95 . ?
C9 C10 1.394(3) . ?
C17 H17 0.95 . ?
C17 C18 1.408(3) . ?
C12 C11 1.388(3) . ?
C12 O2A 1.365(10) . ?
F2 P1A 1.583(5) . ?
F1 P1A 1.594(5) . ?
C18 H18 0.95 . ?
C4 H4 0.95 . ?
C10 C11 1.384(3) . ?
C10 O3A 1.319(10) . ?
C22 H22 1 . ?
C22 C23 1.526(4) . ?
C22 C24 1.532(3) . ?
C11 H11 0.95 . ?
C6 H6A 0.98 . ?
C6 H6B 0.98 . ?
C6 H6C 0.98 . ?
C25 H25A 0.98 . ?
C25 H25B 0.98 . ?
C25 H25C 0.98 . ?
C23 H23A 0.98 . ?
C23 H23B 0.98 . ?
C23 H23C 0.98 . ?
C24 H24A 0.98 . ?
C24 H24B 0.98 . ?
C24 H24C 0.98 . ?
C14 H14A 0.98 . ?
C14 H14B 0.98 . ?
C14 H14C 0.98 . ?
C15 H15A 0.98 . ?
C15 H15B 0.98 . ?
C15 H15C 0.98 . ?
C15A H15D 0.98 . ?
C15A H15E 0.98 . ?
C15A H15F 0.98 . ?
C15A O3A 1.429(10) . ?
C14A H14D 0.98 . ?
C14A H14E 0.98 . ?
C14A H14F 0.98 . ?
C14A O2A 1.408(11) . ?
F3A P1A 1.620(8) . ?
F2A P1A 1.584(6) . ?
F5A P1A 1.550(10) . ?
F1A P1A 1.569(6) . ?
F6A P1A 1.585(16) . ?
F4A P1A 1.583(16) . ?

loop_
_geom_torsion_atom_site_label_1
_geom_torsion_atom_site_label_2
_geom_torsion_atom_site_label_3
_geom_torsion_atom_site_label_4
_geom_torsion
_geom_torsion_site_symmetry_1
_geom_torsion_site_symmetry_2
_geom_torsion_site_symmetry_3
_geom_torsion_site_symmetry_4
_geom_torsion_publ_flag
Ru1 N2 C2 C1 8.0(2) . . . . ?
Ru1 N2 C2 C3 -175.57(17) . . . . ?
Ru1 N2 C7 O1 132.74(18) . . . . ?
Ru1 N2 C7 C8 -48.5(2) . . . . ?
Ru1 N1 C1 C2 0.2(3) . . . . ?
Ru1 N1 C1 C5 -179.75(18) . . . . ?
Ru1 C20 C21 C16 -51.91(17) . . . . ?
Ru1 C20 C19 C18 56.94(17) . . . . ?
Ru1 C20 C19 C25 -123.1(2) . . . . ?
Ru1 C16 C21 C20 53.12(18) . . . . ?
Ru1 C16 C17 C18 -51.42(18) . . . . ?
Ru1 C16 C22 C23 -66.0(3) . . . . ?
Ru1 C16 C22 C24 169.15(18) . . . . ?
Ru1 C19 C18 C17 53.24(18) . . . . ?
Ru1 C17 C18 C19 -52.69(18) . . . . ?
N2 C2 C1 N1 -5.5(3) . . . . ?
N2 C2 C1 C5 174.53(19) . . . . ?
N2 C2 C3 N3 -174.90(19) . . . . ?
N1 C1 C5 C4 -178.2(2) . . . . ?
O2 C12 C11 C10 -170.5(6) . . . . ?
O3 C10 C11 C12 172.8(5) . . . . ?
C2 N2 C7 O1 -30.8(3) . . . . ?
C2 N2 C7 C8 147.97(18) . . . . ?
C2 C1 C5 C4 1.8(3) . . . . ?
C1 C2 C3 N3 1.4(3) . . . . ?
C1 C5 C4 N3 -0.4(3) . . . . ?
C13 C8 C7 O1 -48.7(3) . . . . ?
C13 C8 C7 N2 132.51(19) . . . . ?
C13 C8 C9 C10 -0.7(3) . . . . ?
C13 C12 C11 C10 0.4(4) . . . . ?
C13 C12 O2A C14A -1.2(10) . . . . ?
C20 C19 C18 Ru1 -57.92(17) . . . . ?
C20 C19 C18 C17 -4.7(3) . . . . ?
C8 C13 C12 O2 168.8(6) . . . . ?
C8 C13 C12 C11 -2.5(3) . . . . ?
C8 C13 C12 O2A -173.6(5) . . . . ?
C8 C9 C10 O3 -173.7(5) . . . . ?
C8 C9 C10 C11 -1.4(3) . . . . ?
C8 C9 C10 O3A 171.0(5) . . . . ?
C7 N2 C2 C1 173.32(17) . . . . ?
C7 N2 C2 C3 -10.2(3) . . . . ?
C7 C8 C9 C10 -176.61(19) . . . . ?
C3 N3 C4 C5 -0.6(3) . . . . ?
C3 C2 C1 N1 177.73(19) . . . . ?
C3 C2 C1 C5 -2.3(3) . . . . ?
C16 C17 C18 Ru1 51.09(18) . . . . ?
C16 C17 C18 C19 -1.6(3) . . . . ?
C21 C20 C19 Ru1 -50.30(18) . . . . ?
C21 C20 C19 C18 6.6(3) . . . . ?
C21 C20 C19 C25 -173.4(2) . . . . ?
C21 C16 C17 Ru1 57.33(16) . . . . ?
C21 C16 C17 C18 5.9(3) . . . . ?
C21 C16 C22 C23 -155.7(2) . . . . ?
C21 C16 C22 C24 79.5(3) . . . . ?
C19 C20 C21 Ru1 49.61(18) . . . . ?
C19 C20 C21 C16 -2.3(3) . . . . ?
C9 C8 C7 O1 127.3(2) . . . . ?
C9 C8 C7 N2 -51.5(2) . . . . ?
C9 C10 C11 C12 1.6(4) . . . . ?
C9 C10 O3A C15A -4.7(10) . . . . ?
C17 C16 C21 Ru1 -57.13(16) . . . . ?
C17 C16 C21 C20 -4.0(3) . . . . ?
C17 C16 C22 C23 25.7(3) . . . . ?
C17 C16 C22 C24 -99.1(3) . . . . ?
C12 C13 C8 C7 178.54(19) . . . . ?
C12 C13 C8 C9 2.6(3) . . . . ?
C4 N3 C3 C2 0.0(3) . . . . ?
C22 C16 C21 Ru1 124.21(19) . . . . ?
C22 C16 C21 C20 177.33(19) . . . . ?
C22 C16 C17 Ru1 -124.0(2) . . . . ?
C22 C16 C17 C18 -175.5(2) . . . . ?
C11 C12 O2A C14A -173.2(6) . . . . ?
C11 C10 O3A C15A 168.3(5) . . . . ?
C6 N3 C3 C2 179.05(19) . . . . ?
C6 N3 C4 C5 -179.6(2) . . . . ?
C25 C19 C18 Ru1 122.1(2) . . . . ?
C25 C19 C18 C17 175.4(2) . . . . ?
C14 O2 C12 C13 -10.5(12) . . . . ?
C14 O2 C12 C11 160.8(8) . . . . ?
C15 O3 C10 C9 174.8(6) . . . . ?
C15 O3 C10 C11 3.1(10) . . . . ?
O2A C12 C11 C10 173.1(5) . . . . ?
O3A C10 C11 C12 -171.9(5) . . . . ?

loop_
_exptl_oxdiff_crystal_face_indexfrac_h
_exptl_oxdiff_crystal_face_indexfrac_k
_exptl_oxdiff_crystal_face_indexfrac_l
_exptl_oxdiff_crystal_face_x
_exptl_oxdiff_crystal_face_y
_exptl_oxdiff_crystal_face_z
-0.0003 0.9987 -1.0036 0.0057 0.1349 0.1546
0.0003 -0.9987 1.0036 -0.0057 -0.1349 -0.1546
-0.9999 -1 -0.9952 -0.0167 -0.2074 0.0708
0.9999 1 0.9952 0.0167 0.2074 -0.0708
0.9997 0.9991 -0.0055 -0.0489 0.2132 -0.0139
-1.0001 -0.0004 -0.9981 0.0546 -0.0783 0.1685
1.0001 0.0004 0.9981 -0.0546 0.0783 -0.1685
0.9996 0.9981 -1.0063 -0.1146 0.219 0.0431
-0.9996 -0.9981 1.0063 0.1146 -0.219 -0.0431
-0.9999 0.0005 0.0027 0.1203 -0.0841 0.1115
-0.9998 0.0014 1.0034 0.1859 -0.0899 0.0546
-0.0001 -0.0009 -1.0007 -0.0656 0.0058 0.057
0.0001 0.0009 1.0007 0.0656 -0.0058 -0.057
-1 1.001 1.0005 0.2572 0.0392 0.1522
-1.0001 1.0001 -0.0002 0.1916 0.045 0.2092
-1.0002 0.9992 -1.0009 0.1259 0.0509 0.2661
0 1.0005 0.9978 0.1369 0.1233 0.0407
0.0002 -0.9996 0.0029 -0.0713 -0.1291 -0.0977
2.0015 -2.9924 8.009 0.0705 -0.2657 -0.9717
5.9994 2.9984 2.9775 -0.3107 0.8744 -0.5471
2.999 -2.0079 -8.008 -1.0284 0.0406 -0.0742
1.9997 -4.0047 -5.9981 -0.9195 -0.3134 -0.2719
